data_2210160
loop_
_publ_author_name
'Zhang, Chong'
'Ai, Hong-Qi'
'Sun, De-Zhi'
'Ng, Seik Weng'

_publ_section_title
;<i>catena</i>-Poly[[[bis(1<i>H</i>-benzimidazole-\k<i>N</i>^3^)cobalt(II)]-di-\m-azido]
 dihydrate]
;
_journal_coeditor_code CI2131
_journal_issue 9
_journal_name_full 'Acta Crystallographica Section E'
_journal_page_first m2045
_journal_page_last m2046
_journal_paper_doi 10.1107/S1600536806029618
_journal_volume 62
_journal_year 2006
_chemical_formula_iupac '[Co (N3)2 (C7 H6 N2)2], 2H2 O'
_chemical_formula_moiety 'C14 H12 Co N10, 2H2 O'
_chemical_formula_sum 'C14 H16 Co N10 O2'
_chemical_formula_weight 415.30
_chemical_name_systematic
;
catena-Poly[[[bis(1H-benzimidazole-\kN^3^)cobalt(II)]di-\m-azido] dihydrate]
;
_space_group_IT_number 72
_symmetry_cell_setting orthorhombic
_symmetry_space_group_name_Hall '-I 2 2c'
_symmetry_space_group_name_H-M 'I b a m'
_atom_sites_solution_hydrogens geom
_atom_sites_solution_primary direct
_atom_sites_solution_secondary difmap
_audit_creation_method SHELXL-97
_cell_angle_alpha 90.00
_cell_angle_beta 90.00
_cell_angle_gamma 90.00
_cell_formula_units_Z 4
_cell_length_a 17.112(2)
_cell_length_b 15.361(2)
_cell_length_c 6.7380(10)
_cell_measurement_reflns_used 1412
_cell_measurement_temperature 295(2)
_cell_measurement_theta_max 26.4
_cell_measurement_theta_min 1.8
_cell_volume 1771.1(4)
_computing_cell_refinement 'SAINT (Bruker, 1998)'
_computing_data_collection 'SMART (Bruker, 1998)'
_computing_data_reduction SAINT
_computing_molecular_graphics 'X-SEED (Barbour, 2001)'
_computing_publication_material SHELXL97
_computing_structure_refinement 'SHELXL97 (Sheldrick, 1997)'
_computing_structure_solution 'SHELXS97 (Sheldrick, 1997)'
_diffrn_ambient_temperature 295(2)
_diffrn_measured_fraction_theta_full 1.00
_diffrn_measured_fraction_theta_max 1.00
_diffrn_measurement_device_type 'Bruker SMART area-detector'
_diffrn_measurement_method '\f and \w'
_diffrn_radiation_monochromator graphite
_diffrn_radiation_source 'fine-focus sealed tube'
_diffrn_radiation_type MoK\a
_diffrn_radiation_wavelength 0.71073
_diffrn_reflns_av_R_equivalents 0.0584
_diffrn_reflns_av_sigmaI/netI 0.0433
_diffrn_reflns_limit_h_max 21
_diffrn_reflns_limit_h_min -18
_diffrn_reflns_limit_k_max 19
_diffrn_reflns_limit_k_min -9
_diffrn_reflns_limit_l_max 8
_diffrn_reflns_limit_l_min -8
_diffrn_reflns_number 4780
_diffrn_reflns_theta_full 26.4
_diffrn_reflns_theta_max 26.40
_diffrn_reflns_theta_min 1.78
_diffrn_standards_number 0
_exptl_absorpt_coefficient_mu 1.003
_exptl_absorpt_correction_T_max 0.924
_exptl_absorpt_correction_T_min 0.856
_exptl_absorpt_correction_type multi-scan
_exptl_absorpt_process_details '(SADABS; Sheldrick, 1996)'
_exptl_crystal_colour Pink
_exptl_crystal_density_diffrn 1.557
_exptl_crystal_density_method 'not measured'
_exptl_crystal_description Column
_exptl_crystal_F_000 852
_exptl_crystal_size_max 0.16
_exptl_crystal_size_mid 0.12
_exptl_crystal_size_min 0.08
_refine_diff_density_max 0.26
_refine_diff_density_min -0.51
_refine_ls_extinction_method none
_refine_ls_goodness_of_fit_ref 1.03
_refine_ls_hydrogen_treatment mixed
_refine_ls_matrix_type full
_refine_ls_number_parameters 87
_refine_ls_number_reflns 993
_refine_ls_number_restraints 2
_refine_ls_restrained_S_all 1.03
_refine_ls_R_factor_all 0.062
_refine_ls_R_factor_gt 0.035
_refine_ls_shift/su_max 0.001
_refine_ls_shift/su_mean 0.000
_refine_ls_structure_factor_coef Fsqd
_refine_ls_weighting_details 'calc w=1/[\s^2^(Fo^2^)+(0.045P)^2^+1.8594P] where P=(Fo^2^+2Fc^2^)/3'
_refine_ls_weighting_scheme calc
_refine_ls_wR_factor_gt 0.081
_refine_ls_wR_factor_ref 0.095
_reflns_number_gt 702
_reflns_number_total 993
_reflns_threshold_expression I>2\s(I)
_cod_data_source_file ci2131.cif
_cod_data_source_block I
_cod_depositor_comments
;
The following automatic conversions were performed:
'_symmetry_cell_setting' value 'Orthorhombic' changed to 'orthorhombic'
according to '/home/saulius/struct/CIF-dictionaries/cif_core.dic'
dictionary named 'cif_core.dic' version 2.4.1 from 2010-06-29.

Automatic conversion script
Id: cif_fix_enum 1527 2010-12-29 10:47:43Z saulius 

The following automatic conversions were performed:

'_symmetry_cell_setting' value 'Orthorhombic' changed to
'orthorhombic' according to
/home/saulius/struct/CIF-dictionaries/cif_core.dic dictionary named
'cif_core.dic' version 2.4.1 from 2010-06-29.

Automatic conversion script
Id: cif_fix_values 1715 2011-07-08 13:25:40Z adriana 
;
_cod_database_code 2210160
_cod_database_fobs_code 2210160

loop_
_symmetry_equiv_pos_as_xyz
'x, y, z'
'-x, -y, z'
'x, -y, -z+1/2'
'-x, y, -z+1/2'
'x+1/2, y+1/2, z+1/2'
'-x+1/2, -y+1/2, z+1/2'
'x+1/2, -y+1/2, -z+1'
'-x+1/2, y+1/2, -z+1'
'-x, -y, -z'
'x, y, -z'
'-x, y, z-1/2'
'x, -y, z-1/2'
'-x+1/2, -y+1/2, -z+1/2'
'x+1/2, y+1/2, -z+1/2'
'-x+1/2, y+1/2, z'
'x+1/2, -y+1/2, z'

loop_
_atom_site_type_symbol
_atom_site_label
_atom_site_fract_x
_atom_site_fract_y
_atom_site_fract_z
_atom_site_U_iso_or_equiv
_atom_site_adp_type
_atom_site_calc_flag
_atom_site_refinement_flags
_atom_site_occupancy
Co Co1 0.5000 0.5000 0.5000 0.0207(2) Uani d S 1
O O1w 0.3363(3) 0.0929(3) 0.5000 0.0680(10) Uani d SD 1
N N1 0.4179(2) 0.5000 0.2500 0.0270(10) Uani d S 1
N N2 0.3487(2) 0.5000 0.2500 0.0310(10) Uani d S 1
N N3 0.2809(2) 0.5000 0.2500 0.0680(10) Uani d S 1
N N4 0.4944(2) 0.3636(2) 0.5000 0.0260(10) Uani d S 1
N N5 0.4388(2) 0.2331(2) 0.5000 0.0360(10) Uani d SD 1
C C1 0.5530(3) 0.3008(2) 0.5000 0.0280(10) Uani d S 1
C C2 0.6341(2) 0.3085(3) 0.5000 0.0370(10) Uani d S 1
C C3 0.6771(3) 0.2323(3) 0.5000 0.0510(10) Uani d S 1
C C4 0.6416(3) 0.1499(3) 0.5000 0.0540(10) Uani d S 1
C C5 0.5622(3) 0.1417(3) 0.5000 0.0490(10) Uani d S 1
C C6 0.5183(2) 0.2173(3) 0.5000 0.0330(10) Uani d S 1
C C7 0.4283(2) 0.3202(3) 0.5000 0.0320(10) Uani d S 1
H H1o 0.312(2) 0.080(3) 0.395(4) 0.11(2) Uiso d D 1
H H5n 0.403(2) 0.194(2) 0.5000 0.07(2) Uiso d SD 1
H H2 0.6583 0.3627 0.5000 0.044 Uiso calc SR 1
H H3 0.7313 0.2357 0.5000 0.062 Uiso calc SR 1
H H4 0.6726 0.1002 0.5000 0.065 Uiso calc SR 1
H H5 0.5385 0.0872 0.5000 0.058 Uiso calc SR 1
H H7 0.3794 0.3467 0.5000 0.039 Uiso calc SR 1

loop_
_atom_site_aniso_label
_atom_site_aniso_U_11
_atom_site_aniso_U_22
_atom_site_aniso_U_33
_atom_site_aniso_U_12
_atom_site_aniso_U_13
_atom_site_aniso_U_23
Co1 0.0206(4) 0.0200(3) 0.0215(4) -0.0009(4) 0.000 0.000
O1w 0.081(3) 0.068(3) 0.055(3) -0.046(2) 0.000 0.000
N1 0.022(2) 0.033(2) 0.026(2) 0.000 0.000 0.003(2)
N2 0.030(2) 0.037(2) 0.025(2) 0.000 0.000 -0.009(2)
N3 0.022(2) 0.110(4) 0.071(3) 0.000 0.000 -0.041(3)
N4 0.028(2) 0.023(2) 0.027(2) -0.002(2) 0.000 0.000
N5 0.041(2) 0.031(2) 0.035(2) -0.012(2) 0.000 0.000
C1 0.043(2) 0.020(2) 0.020(2) 0.002(2) 0.000 0.000
C2 0.032(2) 0.035(2) 0.042(3) 0.006(2) 0.000 0.000
C3 0.047(3) 0.053(3) 0.054(3) 0.019(3) 0.000 0.000
C4 0.071(4) 0.034(3) 0.057(3) 0.027(3) 0.000 0.000
C5 0.077(4) 0.025(2) 0.044(3) 0.003(2) 0.000 0.000
C6 0.045(3) 0.026(2) 0.027(2) -0.004(2) 0.000 0.000
C7 0.036(3) 0.029(2) 0.032(2) -0.002(2) 0.000 0.000

loop_
_atom_type_symbol
_atom_type_description
_atom_type_scat_dispersion_real
_atom_type_scat_dispersion_imag
_atom_type_scat_source
C C 0.0033 0.0016 'International Tables Vol C Tables 4.2.6.8 and 6.1.1.4'
H H 0.0000 0.0000 'International Tables Vol C Tables 4.2.6.8 and 6.1.1.4'
N N 0.0061 0.0033 'International Tables Vol C Tables 4.2.6.8 and 6.1.1.4'
O O 0.0106 0.0060 'International Tables Vol C Tables 4.2.6.8 and 6.1.1.4'
Co Co 0.3494 0.9721 'International Tables Vol C Tables 4.2.6.8 and 6.1.1.4'

loop_
_geom_angle_atom_site_label_1
_geom_angle_atom_site_label_2
_geom_angle_atom_site_label_3
_geom_angle_site_symmetry_3
_geom_angle
_geom_angle_publ_flag
N1 Co1 N1 2_665 79.70(10) yes
N1 Co1 N1 9_666 180 no
N1 Co1 N1 10_556 100.40(10) yes
N1 Co1 N4 . 88.30(10) yes
N1 Co1 N4 9_666 91.70(10) yes
N4 Co1 N4 9_666 180 no
N2 N1 Co1 . 129.80(10) no
N2 N1 Co1 3_565 129.80(10) no
Co1 N1 Co1 3_565 100.40(10) no
N3 N2 N1 . 180 no
C7 N4 C1 . 105.6(3) no
C7 N4 Co1 . 123.1(3) no
C1 N4 Co1 . 131.2(3) no
C7 N5 C6 . 107.7(4) no
N4 C1 C2 . 131.3(4) no
N4 C1 C6 . 109.0(4) no
C2 C1 C6 . 119.8(4) no
C3 C2 C1 . 117.3(4) no
C2 C3 C4 . 122.2(5) no
C5 C4 C3 . 121.0(5) no
C4 C5 C6 . 117.5(5) no
N5 C6 C5 . 132.9(4) no
N5 C6 C1 . 104.8(4) no
C5 C6 C1 . 122.3(4) no
N4 C7 N5 . 112.8(4) no
C7 N5 H5n . 127(4) no
C6 N5 H5n . 125(4) no
C3 C2 H2 . 121.4 no
C1 C2 H2 . 121.4 no
C2 C3 H3 . 118.9 no
C4 C3 H3 . 118.9 no
C5 C4 H4 . 119.5 no
C3 C4 H4 . 119.5 no
C4 C5 H5 . 121.2 no
C6 C5 H5 . 121.2 no
N4 C7 H7 . 123.6 no
N5 C7 H7 . 123.6 no

loop_
_geom_bond_atom_site_label_1
_geom_bond_atom_site_label_2
_geom_bond_site_symmetry_2
_geom_bond_distance
_geom_bond_publ_flag
Co1 N1 . 2.193(2) yes
Co1 N1 2_665 2.193(2) yes
Co1 N1 9_666 2.193(2) yes
Co1 N1 10_556 2.193(2) yes
Co1 N4 . 2.098(3) yes
Co1 N4 9_666 2.098(3) yes
N1 N2 . 1.185(4) no
N2 N3 . 1.160(4) no
N4 C7 . 1.312(5) no
N4 C1 . 1.392(5) no
N5 C7 . 1.351(5) no
N5 C6 . 1.382(6) no
C1 C2 . 1.392(6) no
C1 C6 . 1.412(5) no
C2 C3 . 1.383(6) no
C3 C4 . 1.403(7) no
C4 C5 . 1.364(7) no
C5 C6 . 1.384(6) no
O1w H1o . 0.840(10) no
N5 H5n . 0.850(10) no
C2 H2 . 0.93 no
C3 H3 . 0.93 no
C4 H4 . 0.93 no
C5 H5 . 0.93 no
C7 H7 . 0.93 no

loop_
_geom_hbond_atom_site_label_D
_geom_hbond_atom_site_label_H
_geom_hbond_atom_site_label_A
_geom_hbond_site_symmetry_A
_geom_hbond_distance_DH
_geom_hbond_distance_HA
_geom_hbond_distance_DA
_geom_hbond_angle_DHA
_geom_hbond_publ_flag
N5 H5n O1w . 0.850(10) 1.940(10) 2.777(5) 171(5) yes
O1w H1o N3 13 0.840(10) 2.24(2) 2.983(4) 148(4) yes

loop_
_geom_torsion_atom_site_label_1
_geom_torsion_atom_site_label_2
_geom_torsion_atom_site_label_3
_geom_torsion_atom_site_label_4
_geom_torsion_site_symmetry_1
_geom_torsion_site_symmetry_4
_geom_torsion
_geom_torsion_publ_flag
N4 Co1 N1 N2 9_666 . -92.03(7) no
N4 Co1 N1 N2 . . 87.97(7) no
N1 Co1 N1 N2 10_556 . 0 no
N1 Co1 N1 N2 2_665 . 180.0 no
N4 Co1 N1 Co1 9_666 3_565 87.97(7) no
N4 Co1 N1 Co1 . 3_565 -92.03(7) no
N1 Co1 N1 Co1 10_556 3_565 180 no
N1 Co1 N1 Co1 2_665 3_565 0 no
N1 Co1 N4 C7 . . -50.20(10) no
N1 Co1 N4 C7 9_666 . 129.80(10) no
N1 Co1 N4 C7 10_556 . 50.20(10) no
N1 Co1 N4 C7 2_665 . -129.80(10) no
N1 Co1 N4 C1 . . 129.80(10) no
N1 Co1 N4 C1 9_666 . -50.20(10) no
N1 Co1 N4 C1 10_556 . -129.80(10) no
N1 Co1 N4 C1 2_665 . 50.20(10) no
